data_4323454
loop_
_publ_author_name
'Michael Veith'
'Sanjay Mathur'
'Volker Huch'

_publ_section_title
;
 Synthesis and Characterization of New Alkoxotitanates of Yttrium, Barium,
 and Copper: Single Crystal X-ray Diffraction Structures of
 Cl2Y{Ti2(OPri)9}, {Ti(OPri)5}Ba{Ti2(OPri)9}, and ClCu{Ti2(OPri)9}
;
_journal_name_full 'Inorganic Chemistry'
_journal_page_first 2391
_journal_page_last 2399
_journal_paper_doi 10.1021/ic9613218
_journal_volume 36
_journal_year 1997
_chemical_formula_sum 'C27 H63 Cl2 O9 Ti2 Y'
_chemical_formula_weight 787.38
_chemical_name_systematic
;
 ?
;
_space_group_IT_number 9
_symmetry_cell_setting monoclinic
_symmetry_space_group_name_Hall 'C -2yc'
_symmetry_space_group_name_H-M 'C 1 c 1'
_atom_sites_solution_hydrogens geom
_atom_sites_solution_primary direct
_atom_sites_solution_secondary difmap
_audit_creation_method SHELXL
_cell_angle_alpha 90.00
_cell_angle_beta 109.51(4)
_cell_angle_gamma 90.00
_cell_formula_units_Z 4
_cell_length_a 21.618(14)
_cell_length_b 9.878(5)
_cell_length_c 19.949(13)
_cell_measurement_temperature 293(2)
_cell_volume 4015(4)
_computing_structure_refinement 'SHELXL-93 (Sheldrick, 1993)'
_computing_structure_solution 'SHELXS-86 (Sheldrick, 1990)'
_diffrn_ambient_temperature 293(2)
_diffrn_measurement_device 'Stoe AED2'
_diffrn_radiation_monochromator graphite
_diffrn_radiation_source 'fine-focus sealed tube'
_diffrn_radiation_type MoK\a
_diffrn_radiation_wavelength 0.71073
_diffrn_reflns_av_R_equivalents 0.0534
_diffrn_reflns_av_sigmaI/netI 0.0455
_diffrn_reflns_limit_h_max 24
_diffrn_reflns_limit_h_min -19
_diffrn_reflns_limit_k_max 0
_diffrn_reflns_limit_k_min -11
_diffrn_reflns_limit_l_max 22
_diffrn_reflns_limit_l_min -18
_diffrn_reflns_number 3302
_diffrn_reflns_theta_max 23.99
_diffrn_reflns_theta_min 2.00
_exptl_absorpt_coefficient_mu 1.994
_exptl_absorpt_correction_type empirical
_exptl_crystal_density_diffrn 1.302
_exptl_crystal_F_000 1656
_exptl_crystal_size_max 0.4
_exptl_crystal_size_mid 0.2
_exptl_crystal_size_min 0.1
_refine_diff_density_max 0.583
_refine_diff_density_min -1.151
_refine_diff_density_rms 0.135
_refine_ls_abs_structure_details 'Flack H D (1983), Acta Cryst. A39, 876-881'
_refine_ls_abs_structure_Flack 0.024(13)
_refine_ls_extinction_method none
_refine_ls_goodness_of_fit_all 1.124
_refine_ls_goodness_of_fit_obs 1.158
_refine_ls_matrix_type full
_refine_ls_number_parameters 370
_refine_ls_number_reflns 3159
_refine_ls_number_restraints 2
_refine_ls_restrained_S_all 1.124
_refine_ls_restrained_S_obs 1.157
_refine_ls_R_factor_all 0.0811
_refine_ls_R_factor_obs 0.0595
_refine_ls_shift/esd_max 0.040
_refine_ls_shift/esd_mean 0.003
_refine_ls_structure_factor_coef Fsqd
_refine_ls_weighting_details 'w=1/[\s^2^(Fo^2^)+(0.1396P)^2^+0.0000P] where P=(Fo^2^+2Fc^2^)/3'
_refine_ls_weighting_scheme calc
_refine_ls_wR_factor_all 0.1931
_refine_ls_wR_factor_obs 0.1762
_reflns_number_observed 2540
_reflns_number_total 3159
_reflns_observed_criterion >2sigma(I)
_cod_data_source_file ic9613218_1.cif
_cod_data_source_block comp_1
_cod_depositor_comments
;
The following automatic conversions were performed:

'_refine_ls_weighting_scheme' value 'calc
w=1/[\s^2^(Fo^2^)+(0.1396P)^2^+0.0000P] where P=(Fo^2^+2Fc^2^)/3' was
changed to 'calc'. New tag '_refine_ls_weighting_details' was
created. The value of the new tag was set to
'w=1/[\s^2^(Fo^2^)+(0.1396P)^2^+0.0000P] where P=(Fo^2^+2Fc^2^)/3'.

Automatic conversion script
Id: cif_fix_values 3143 2015-03-26 13:38:13Z robertas 
;
_cod_original_cell_volume 4015.4(42)
_cod_database_code 4323454

loop_
_symmetry_equiv_pos_as_xyz
'x, y, z'
'x, -y, z+1/2'
'x+1/2, y+1/2, z'
'x+1/2, -y+1/2, z+1/2'

loop_
_atom_site_aniso_label
_atom_site_aniso_U_11
_atom_site_aniso_U_22
_atom_site_aniso_U_33
_atom_site_aniso_U_23
_atom_site_aniso_U_13
_atom_site_aniso_U_12
Y 0.0475(7) 0.0456(6) 0.0374(6) 0.0021(6) 0.0175(5) -0.0009(6)
Ti1 0.0344(11) 0.0508(13) 0.0381(13) -0.0010(10) 0.0095(10) 0.0049(10)
Ti2 0.0399(12) 0.0401(11) 0.0319(11) 0.0011(9) 0.0102(9) -0.0001(9)
Cl1 0.104(3) 0.080(3) 0.076(3) -0.006(2) 0.060(3) 0.002(2)
Cl2 0.130(4) 0.057(2) 0.093(3) 0.003(2) 0.059(3) -0.022(2)
O1 0.048(5) 0.034(4) 0.035(4) -0.003(3) 0.012(4) 0.007(3)
O2 0.034(4) 0.041(4) 0.043(4) -0.003(4) 0.014(3) 0.003(3)
O3 0.046(5) 0.053(5) 0.043(5) -0.001(4) 0.020(4) -0.004(4)
O4 0.049(5) 0.066(6) 0.031(4) 0.014(4) 0.007(4) 0.010(4)
O5 0.051(5) 0.066(6) 0.054(5) -0.009(5) 0.009(4) -0.013(5)
O6 0.039(5) 0.091(8) 0.067(7) 0.000(5) 0.009(5) 0.025(5)
O7 0.032(4) 0.059(5) 0.034(4) 0.002(4) 0.004(3) 0.002(4)
O8 0.052(5) 0.050(5) 0.051(5) 0.006(4) 0.008(4) 0.002(4)
O9 0.060(6) 0.063(6) 0.037(5) -0.004(4) 0.013(4) -0.008(5)
C1 0.063(9) 0.043(7) 0.062(9) -0.001(7) 0.021(7) 0.012(6)
C2 0.078(10) 0.050(9) 0.088(12) 0.009(8) 0.037(9) 0.020(7)
C3 0.111(14) 0.059(9) 0.077(11) -0.010(8) 0.046(10) 0.014(9)
C4 0.050(7) 0.036(7) 0.057(8) -0.008(6) 0.015(6) -0.003(5)
C5 0.067(10) 0.066(10) 0.057(9) -0.035(8) 0.006(8) -0.001(7)
C6 0.052(8) 0.057(9) 0.062(9) -0.003(7) 0.015(7) 0.020(7)
C7 0.060(8) 0.079(11) 0.075(10) 0.008(8) 0.038(8) -0.002(8)
C8 0.136(20) 0.193(28) 0.088(15) -0.029(17) 0.074(15) -0.070(20)
C9 0.086(13) 0.115(18) 0.160(23) 0.063(17) 0.029(14) -0.022(13)
C10 0.090(13) 0.153(20) 0.042(9) 0.016(11) 0.001(9) -0.008(14)
C11 0.216(38) 0.353(66) 0.116(24) -0.109(33) 0.050(24) -0.163(44)
C12 0.102(20) 0.438(80) 0.180(34) 0.200(46) -0.011(21) -0.064(32)
C13 0.142(23) 0.307(50) 0.134(25) -0.081(28) 0.048(20) -0.165(31)
C14 0.149(24) 0.240(42) 0.163(29) -0.048(27) 0.068(23) -0.139(28)
C15 0.598(129) 0.214(44) 0.089(23) 0.076(26) -0.104(43) -0.179(65)
C16 0.056(10) 0.142(20) 0.110(16) -0.006(14) 0.030(11) 0.038(11)
C17 0.068(12) 0.097(15) 0.130(19) 0.014(13) 0.013(11) 0.036(11)
C18 0.104(18) 0.151(25) 0.193(32) 0.040(21) 0.098(22) 0.043(16)
C19 0.032(6) 0.070(10) 0.052(8) -0.006(7) -0.002(6) 0.000(6)
C20 0.090(13) 0.074(12) 0.104(15) -0.017(11) 0.004(11) -0.038(11)
C21 0.032(8) 0.143(20) 0.154(23) -0.048(16) 0.025(11) 0.007(9)
C22 0.082(10) 0.054(8) 0.057(9) 0.024(7) 0.006(8) 0.012(8)
C23 0.079(13) 0.109(16) 0.090(14) 0.036(12) -0.022(11) 0.023(11)
C24 0.142(21) 0.055(11) 0.121(19) 0.020(11) 0.000(16) 0.014(12)
C25 0.142(17) 0.077(11) 0.027(7) -0.013(7) 0.019(9) -0.021(11)
C26 0.172(23) 0.087(13) 0.049(10) 0.009(9) 0.005(12) 0.032(14)
C27 0.243(31) 0.058(11) 0.066(12) -0.018(9) 0.055(15) -0.055(15)

loop_
_atom_site_label
_atom_site_type_symbol
_atom_site_fract_x
_atom_site_fract_y
_atom_site_fract_z
_atom_site_U_iso_or_equiv
_atom_site_thermal_displace_type
_atom_site_occupancy
_atom_site_calc_flag
_atom_site_refinement_flags
_atom_site_disorder_group
Y Y 0.25989(4) 0.19347(11) 0.52249(5) 0.0426(4) Uani 1 d . .
Ti1 Ti 0.39597(10) 0.2994(2) 0.50016(11) 0.0418(6) Uani 1 d . .
Ti2 Ti 0.26506(10) 0.3276(2) 0.37487(11) 0.0378(5) Uani 1 d . .
Cl1 Cl 0.2069(2) 0.2873(4) 0.6103(2) 0.0793(13) Uani 1 d . .
Cl2 Cl 0.2177(3) -0.0474(4) 0.5286(3) 0.0880(14) Uani 1 d . .
O1 O 0.3203(4) 0.1630(8) 0.4437(4) 0.040(2) Uani 1 d . .
O2 O 0.3001(3) 0.3880(8) 0.4879(4) 0.039(2) Uani 1 d . .
O3 O 0.3633(4) 0.3695(9) 0.3993(4) 0.046(2) Uani 1 d . .
O4 O 0.3734(4) 0.2142(9) 0.5803(4) 0.050(2) Uani 1 d . .
O5 O 0.4442(4) 0.4420(10) 0.5417(5) 0.059(2) Uani 1 d . .
O6 O 0.4617(5) 0.1922(11) 0.4994(6) 0.068(3) Uani 1 d . .
O7 O 0.1971(4) 0.2470(9) 0.4101(4) 0.043(2) Uani 1 d . .
O8 O 0.2299(4) 0.4863(9) 0.3420(5) 0.053(2) Uani 1 d . .
O9 O 0.2479(4) 0.2409(10) 0.2946(5) 0.054(2) Uani 1 d . .
C1 C 0.3255(7) 0.0281(14) 0.4159(8) 0.056(3) Uani 1 d . .
C2 C 0.3572(8) -0.0698(16) 0.4748(10) 0.070(4) Uani 1 d . .
C3 C 0.3630(10) 0.0297(17) 0.3635(10) 0.079(5) Uani 1 d . .
C4 C 0.2945(6) 0.5280(12) 0.5097(7) 0.048(3) Uani 1 d . .
C5 C 0.3267(8) 0.5441(17) 0.5904(8) 0.067(4) Uani 1 d . .
C6 C 0.2199(7) 0.5654(15) 0.4897(8) 0.058(4) Uani 1 d . .
C7 C 0.4023(7) 0.4399(17) 0.3649(9) 0.067(4) Uani 1 d . .
C8 C 0.3981(13) 0.3793(34) 0.2973(13) 0.130(10) Uani 1 d . .
C9 C 0.3850(11) 0.5916(26) 0.3596(16) 0.123(9) Uani 1 d . .
C10 C 0.4168(11) 0.1580(28) 0.6439(10) 0.100(7) Uani 1 d . .
C11 C 0.5066(22) 0.5825(58) 0.6413(19) 0.229(26) Uani 1 d . .
C12 C 0.3752(15) 0.0803(62) 0.6820(22) 0.254(33) Uani 1 d . .
C13 C 0.4971(16) 0.5376(46) 0.5722(18) 0.194(19) Uani 1 d . .
C14 C 0.5327(16) 0.5735(41) 0.5328(19) 0.180(17) Uani 1 d . .
C15 C 0.4511(36) 0.2391(53) 0.6925(21) 0.355(58) Uani 1 d . .
C16 C 0.5341(9) 0.1710(26) 0.5178(13) 0.102(7) Uani 1 d . .
C17 C 0.5450(9) 0.0277(24) 0.5422(13) 0.104(7) Uani 1 d . .
C18 C 0.5520(13) 0.2013(30) 0.4586(20) 0.137(12) Uani 1 d . .
C19 C 0.1294(6) 0.2252(16) 0.3677(8) 0.056(4) Uani 1 d . .
C20 C 0.1147(10) 0.0776(19) 0.3585(12) 0.097(6) Uani 1 d . .
C21 C 0.0874(8) 0.2998(26) 0.4031(15) 0.111(9) Uani 1 d . .
C22 C 0.1978(8) 0.5836(16) 0.2894(8) 0.069(4) Uani 1 d . .
C23 C 0.1253(10) 0.5564(23) 0.2642(12) 0.105(7) Uani 1 d . .
C24 C 0.2119(14) 0.7262(20) 0.3229(14) 0.117(9) Uani 1 d . .
C25 C 0.2340(12) 0.1922(17) 0.2228(8) 0.084(6) Uani 1 d . .
C26 C 0.1979(15) 0.2946(22) 0.1725(10) 0.110(8) Uani 1 d . .
C27 C 0.2026(16) 0.0551(19) 0.2137(10) 0.122(10) Uani 1 d . .

loop_
_atom_type_symbol
_atom_type_description
_atom_type_scat_dispersion_real
_atom_type_scat_dispersion_imag
_atom_type_scat_source
C C 0.0033 0.0016 'International Tables Vol C Tables 4.2.6.8 and 6.1.1.4'
H H 0.0000 0.0000 'International Tables Vol C Tables 4.2.6.8 and 6.1.1.4'
O O 0.0106 0.0060 'International Tables Vol C Tables 4.2.6.8 and 6.1.1.4'
Cl Cl 0.1484 0.1585 'International Tables Vol C Tables 4.2.6.8 and 6.1.1.4'
Ti Ti 0.2776 0.4457 'International Tables Vol C Tables 4.2.6.8 and 6.1.1.4'
Y Y -2.7962 3.5667 'International Tables Vol C Tables 4.2.6.8 and 6.1.1.4'

loop_
_geom_angle_atom_site_label_1
_geom_angle_atom_site_label_2
_geom_angle_atom_site_label_3
_geom_angle
_geom_angle_site_symmetry_1
_geom_angle_site_symmetry_3
_geom_angle_publ_flag
O7 Y O2 70.7(3) . . ?
O7 Y O4 130.5(3) . . ?
O2 Y O4 68.8(3) . . ?
O7 Y O1 69.7(3) . . ?
O2 Y O1 64.0(3) . . ?
O4 Y O1 67.7(3) . . ?
O7 Y Cl2 99.1(3) . . ?
O2 Y Cl2 164.1(2) . . ?
O4 Y Cl2 112.8(3) . . ?
O1 Y Cl2 101.3(2) . . ?
O7 Y Cl1 109.6(2) . . ?
O2 Y Cl1 101.7(2) . . ?
O4 Y Cl1 105.4(3) . . ?
O1 Y Cl1 165.4(2) . . ?
Cl2 Y Cl1 93.2(2) . . ?
O6 Ti1 O5 97.5(5) . . ?
O6 Ti1 O4 99.5(5) . . ?
O5 Ti1 O4 102.7(4) . . ?
O6 Ti1 O3 102.2(5) . . ?
O5 Ti1 O3 98.5(4) . . ?
O4 Ti1 O3 147.3(4) . . ?
O6 Ti1 O1 95.4(4) . . ?
O5 Ti1 O1 166.5(4) . . ?
O4 Ti1 O1 78.9(4) . . ?
O3 Ti1 O1 74.9(3) . . ?
O6 Ti1 O2 165.6(4) . . ?
O5 Ti1 O2 96.9(4) . . ?
O4 Ti1 O2 77.5(3) . . ?
O3 Ti1 O2 75.4(3) . . ?
O1 Ti1 O2 70.2(3) . . ?
O9 Ti2 O8 99.3(5) . . ?
O9 Ti2 O7 99.9(4) . . ?
O8 Ti2 O7 102.0(4) . . ?
O9 Ti2 O3 101.7(4) . . ?
O8 Ti2 O3 101.1(4) . . ?
O7 Ti2 O3 145.2(3) . . ?
O9 Ti2 O1 96.6(4) . . ?
O8 Ti2 O1 163.8(4) . . ?
O7 Ti2 O1 78.1(3) . . ?
O3 Ti2 O1 72.5(3) . . ?
O9 Ti2 O2 165.1(4) . . ?
O8 Ti2 O2 95.6(4) . . ?
O7 Ti2 O2 77.9(3) . . ?
O3 Ti2 O2 74.2(3) . . ?
O1 Ti2 O2 68.5(3) . . ?
C1 O1 Ti1 129.4(8) . . ?
C1 O1 Ti2 122.0(7) . . ?
Ti1 O1 Ti2 91.3(3) . . ?
C1 O1 Y 119.7(7) . . ?
Ti1 O1 Y 93.7(3) . . ?
Ti2 O1 Y 90.9(3) . . ?
C4 O2 Ti1 120.9(7) . . ?
C4 O2 Ti2 121.6(7) . . ?
Ti1 O2 Ti2 89.7(3) . . ?
C4 O2 Y 128.3(7) . . ?
Ti1 O2 Y 94.1(3) . . ?
Ti2 O2 Y 92.6(3) . . ?
C7 O3 Ti1 125.3(9) . . ?
C7 O3 Ti2 135.3(9) . . ?
Ti1 O3 Ti2 99.0(4) . . ?
C10 O4 Ti1 127.9(11) . . ?
C10 O4 Y 132.7(11) . . ?
Ti1 O4 Y 97.9(3) . . ?
C13 O5 Ti1 164.8(19) . . ?
C16 O6 Ti1 148.7(12) . . ?
C19 O7 Ti2 125.1(8) . . ?
C19 O7 Y 134.6(8) . . ?
Ti2 O7 Y 100.1(3) . . ?
C22 O8 Ti2 156.4(10) . . ?
C25 O9 Ti2 169.9(10) . . ?
O1 C1 C2 111.3(12) . . ?
O1 C1 C3 112.2(12) . . ?
C2 C1 C3 109.6(12) . . ?
O2 C4 C5 110.9(11) . . ?
O2 C4 C6 109.0(10) . . ?
C5 C4 C6 108.1(12) . . ?
O3 C7 C8 112.3(15) . . ?
O3 C7 C9 109.7(13) . . ?
C8 C7 C9 113.6(21) . . ?
C15 C10 O4 118.3(30) . . ?
C15 C10 C12 102.7(36) . . ?
O4 C10 C12 108.1(19) . . ?
C14 C13 C11 125.5(27) . . ?
C14 C13 O5 117.5(27) . . ?
C11 C13 O5 117.0(27) . . ?
C18 C16 C17 114.9(20) . . ?
C18 C16 O6 109.0(20) . . ?
C17 C16 O6 104.6(18) . . ?
O7 C19 C20 110.5(13) . . ?
O7 C19 C21 107.7(13) . . ?
C20 C19 C21 113.4(17) . . ?
O8 C22 C23 108.9(13) . . ?
O8 C22 C24 108.7(14) . . ?
C23 C22 C24 110.0(18) . . ?
O9 C25 C26 109.8(15) . . ?
O9 C25 C27 110.8(14) . . ?
C26 C25 C27 115.3(20) . . ?

loop_
_geom_bond_atom_site_label_1
_geom_bond_atom_site_label_2
_geom_bond_distance
_geom_bond_site_symmetry_2
_geom_bond_publ_flag
Y O7 2.261(8) . ?
Y O2 2.308(8) . ?
Y O4 2.346(9) . ?
Y O1 2.373(8) . ?
Y Cl2 2.565(4) . ?
Y Cl1 2.566(4) . ?
Ti1 O6 1.775(9) . ?
Ti1 O5 1.784(9) . ?
Ti1 O4 2.006(9) . ?
Ti1 O3 2.019(9) . ?
Ti1 O1 2.129(8) . ?
Ti1 O2 2.186(7) . ?
Ti2 O9 1.743(9) . ?
Ti2 O8 1.769(9) . ?
Ti2 O7 1.994(8) . ?
Ti2 O3 2.057(8) . ?
Ti2 O1 2.204(8) . ?
Ti2 O2 2.207(8) . ?
O1 C1 1.46(2) . ?
O2 C4 1.466(15) . ?
O3 C7 1.43(2) . ?
O4 C10 1.42(2) . ?
O5 C13 1.45(3) . ?
O6 C16 1.50(2) . ?
O7 C19 1.442(15) . ?
O8 C22 1.42(2) . ?
O9 C25 1.44(2) . ?
C1 C2 1.50(2) . ?
C1 C3 1.52(2) . ?
C4 C5 1.53(2) . ?
C4 C6 1.57(2) . ?
C7 C8 1.45(3) . ?
C7 C9 1.54(3) . ?
C10 C15 1.28(5) . ?
C10 C12 1.56(4) . ?
C11 C13 1.40(4) . ?
C13 C14 1.32(4) . ?
C16 C18 1.39(4) . ?
C16 C17 1.49(3) . ?
C19 C20 1.49(2) . ?
C19 C21 1.51(3) . ?
C22 C23 1.50(3) . ?
C22 C24 1.54(3) . ?
C25 C26 1.45(3) . ?
C25 C27 1.50(3) . ?
